data_4330593
loop_
_publ_author_name
'Christopher J. Whiteoak'
'Blerina Gjoka'
'Eddy Martin'
'Marta Mart\'inez Belmonte'
'Eduardo C. Escudero-Ad\'an'
'Cristiano Zonta'
'Giulia Licini'
'Arjan W. Kleij'

_publ_section_title
;
 Reactivity Control in Iron(III) Amino Triphenolate Complexes: Comparison
 of Monomeric and Dimeric Complexes
;
_journal_name_full 'Inorganic Chemistry'
_journal_page_first 10639
_journal_page_last 10649
_journal_paper_doi 10.1021/ic3008624
_journal_volume 51
_journal_year 2012
_chemical_formula_sum 'C43 H38 Fe N O4'
_chemical_formula_weight 688.59
_chemical_name_systematic
; 
 ? 
;
_space_group_IT_number 14
_symmetry_cell_setting monoclinic
_symmetry_space_group_name_Hall '-P 2ybc'
_symmetry_space_group_name_H-M 'P 1 21/c 1'
_atom_sites_solution_hydrogens geom
_atom_sites_solution_primary direct
_atom_sites_solution_secondary difmap
_audit_creation_method SHELXL-97
_cell_angle_alpha 90.00
_cell_angle_beta 94.218(3)
_cell_angle_gamma 90.00
_cell_formula_units_Z 4
_cell_length_a 16.0716(16)
_cell_length_b 16.2018(17)
_cell_length_c 13.2037(12)
_cell_measurement_reflns_used 8533
_cell_measurement_temperature 100(2)
_cell_measurement_theta_max 28.04
_cell_measurement_theta_min 2.42
_cell_volume 3428.8(6)
_computing_cell_refinement 'Bruker APEX2 v2011.4-0'
_computing_data_collection 'Bruker APEX2 v2011.4-0'
_computing_data_reduction 'Bruker SAINT V7.60A'
_computing_molecular_graphics 'Bruker SHELXTL'
_computing_publication_material 'Bruker SHELXTL'
_computing_structure_refinement 'SHELXS-97 (Sheldrick, 2008)'
_computing_structure_solution Sir2011
_diffrn_ambient_temperature 100(2)
_diffrn_detector_area_resol_mean 512
_diffrn_detector_type '4K CCD area detector APEX II'
_diffrn_measured_fraction_theta_full 0.989
_diffrn_measured_fraction_theta_max 0.909
_diffrn_measurement_device_type 'APEX DUO Kappa 4-axis goniometer'
_diffrn_measurement_method
;
 Fullsphere data collection, phi and omega scans
;
_diffrn_measurement_specimen_support 'magnetic support whith MicroMount'
_diffrn_radiation_monochromator 'Quazar MX Multilayer Optics'
_diffrn_radiation_type MoK\a
_diffrn_radiation_wavelength 0.71073
_diffrn_reflns_av_R_equivalents 0.0357
_diffrn_reflns_av_sigmaI/netI 0.0434
_diffrn_reflns_limit_h_max 22
_diffrn_reflns_limit_h_min -21
_diffrn_reflns_limit_k_max 20
_diffrn_reflns_limit_k_min -20
_diffrn_reflns_limit_l_max 17
_diffrn_reflns_limit_l_min -17
_diffrn_reflns_number 31078
_diffrn_reflns_theta_full 25.00
_diffrn_reflns_theta_max 29.22
_diffrn_reflns_theta_min 1.27
_diffrn_source 'Micorfocus source E025 IuS'
_diffrn_source_current 0.6
_diffrn_source_power 50
_diffrn_source_size '0.2 mm x 0.2 mm fine focus'
_diffrn_source_type 'Bruker APEX DUO'
_exptl_absorpt_coefficient_mu 0.485
_exptl_absorpt_correction_T_max 0.9904
_exptl_absorpt_correction_T_min 0.9531
_exptl_absorpt_correction_type empirical
_exptl_absorpt_process_details
; 
 SADABS Version 2008/1 Bruker-Nonius
 Blessing, Acta Cryst. (1995) A51 33-38
;
_exptl_crystal_colour red
_exptl_crystal_density_diffrn 1.334
_exptl_crystal_description plate
_exptl_crystal_F_000 1444
_exptl_crystal_size_max 0.10
_exptl_crystal_size_mid 0.10
_exptl_crystal_size_min 0.02
_refine_diff_density_max 0.798
_refine_diff_density_min -0.972
_refine_diff_density_rms 0.079
_refine_ls_extinction_method none
_refine_ls_goodness_of_fit_ref 1.056
_refine_ls_hydrogen_treatment noref
_refine_ls_matrix_type full
_refine_ls_number_parameters 953
_refine_ls_number_reflns 8457
_refine_ls_number_restraints 2746
_refine_ls_restrained_S_all 1.003
_refine_ls_R_factor_all 0.0944
_refine_ls_R_factor_gt 0.0678
_refine_ls_shift/su_max 0.003
_refine_ls_shift/su_mean 0.000
_refine_ls_structure_factor_coef Fsqd
_refine_ls_weighting_details 'calc w=1/[\s^2^(Fo^2^)+(0.0660P)^2^+7.3943P] where P=(Fo^2^+2Fc^2^)/3'
_refine_ls_weighting_scheme calc
_refine_ls_wR_factor_gt 0.1624
_refine_ls_wR_factor_ref 0.1769
_reflns_number_gt 6303
_reflns_number_total 8457
_reflns_threshold_expression >2sigma(I)
_cod_data_source_file ic3008624_si_002_5.cif
_cod_data_source_block mo_cwphepoxideb
_cod_database_code 4330593

loop_
_symmetry_equiv_pos_as_xyz
'x, y, z'
'-x, y+1/2, -z+1/2'
'-x, -y, -z'
'x, -y-1/2, z-1/2'

loop_
_atom_site_label
_atom_site_type_symbol
_atom_site_fract_x
_atom_site_fract_y
_atom_site_fract_z
_atom_site_U_iso_or_equiv
_atom_site_adp_type
_atom_site_occupancy
_atom_site_symmetry_multiplicity
_atom_site_calc_flag
_atom_site_refinement_flags
_atom_site_disorder_assembly
_atom_site_disorder_group
Fe1 Fe 0.25338(2) 0.43768(2) 0.55316(3) 0.02682(11) Uani 1 1 d . . .
N1 N 0.23223(14) 0.53825(15) 0.44539(18) 0.0272(5) Uani 1 1 d . A .
O1 O 0.14421(13) 0.40131(13) 0.52602(17) 0.0275(5) Uani 0.90 1 d PDU A 1
C1 C 0.14305(17) 0.56387(19) 0.4443(2) 0.0260(6) Uani 0.90 1 d PDU A 1
H1A H 0.1345 0.6133 0.4007 0.031 Uiso 0.90 1 calc PR A 1
H1B H 0.1306 0.5796 0.5140 0.031 Uiso 0.90 1 calc PR A 1
C2 C 0.25209(19) 0.5123(2) 0.3424(2) 0.0282(6) Uani 0.90 1 d PDU A 1
H2A H 0.2394 0.5587 0.2949 0.034 Uiso 0.90 1 calc PR A 1
H2B H 0.2150 0.4658 0.3205 0.034 Uiso 0.90 1 calc PR A 1
C3 C 0.28754(19) 0.6080(2) 0.4815(2) 0.0295(6) Uani 0.90 1 d PDU A 1
H3A H 0.2844 0.6518 0.4291 0.035 Uiso 0.90 1 calc PR A 1
H3B H 0.3459 0.5879 0.4889 0.035 Uiso 0.90 1 calc PR A 1
C4 C 0.08583(18) 0.41985(18) 0.4520(2) 0.0268(6) Uani 0.90 1 d PDU A 1
C5 C 0.08305(18) 0.49823(18) 0.4066(2) 0.0255(5) Uani 0.90 1 d PDU A 1
C6 C 0.02104(19) 0.5163(2) 0.3310(2) 0.0297(6) Uani 0.90 1 d PDU A 1
H6 H 0.0182 0.5701 0.3023 0.036 Uiso 0.90 1 calc PR A 1
C7 C -0.0371(2) 0.4570(2) 0.2962(3) 0.0347(7) Uani 0.90 1 d PDU A 1
H7 H -0.0787 0.4699 0.2437 0.042 Uiso 0.90 1 calc PR A 1
C8 C -0.0336(2) 0.3797(2) 0.3392(3) 0.0345(7) Uani 0.90 1 d PDU A 1
H8 H -0.0729 0.3391 0.3153 0.041 Uiso 0.90 1 calc PR A 1
C9 C 0.02708(19) 0.3591(2) 0.4177(3) 0.0319(6) Uani 0.90 1 d PDU A 1
C10 C 0.0299(2) 0.2748(2) 0.4613(3) 0.0367(6) Uani 0.90 1 d PDU A 1
C11 C 0.0231(3) 0.2061(2) 0.3980(3) 0.0510(8) Uani 0.90 1 d PDU A 1
H11 H 0.0156 0.2134 0.3266 0.061 Uiso 0.90 1 calc PR A 1
C12 C 0.0271(3) 0.1272(3) 0.4381(3) 0.0579(9) Uani 0.90 1 d PDU A 1
H12 H 0.0237 0.0809 0.3939 0.070 Uiso 0.90 1 calc PR A 1
C13 C 0.0361(3) 0.1151(3) 0.5415(3) 0.0529(9) Uani 0.90 1 d PDU A 1
H13 H 0.0386 0.0609 0.5688 0.063 Uiso 0.90 1 calc PR A 1
C14 C 0.0414(4) 0.1821(2) 0.6043(3) 0.0452(7) Uani 0.90 1 d PDU A 1
H14 H 0.0467 0.1742 0.6758 0.054 Uiso 0.90 1 calc PR A 1
C15 C 0.0392(4) 0.2608(2) 0.5654(3) 0.0391(7) Uani 0.90 1 d PDU A 1
H15 H 0.0441 0.3065 0.6105 0.047 Uiso 0.90 1 calc PR A 1
O2 O 0.33240(14) 0.39365(15) 0.47232(18) 0.0296(5) Uani 0.90 1 d PDU A 1
C16 C 0.3758(2) 0.4258(2) 0.3999(3) 0.0303(6) Uani 0.90 1 d PDU A 1
C17 C 0.3404(2) 0.4863(2) 0.3337(3) 0.0314(6) Uani 0.90 1 d PDU A 1
C18 C 0.3883(2) 0.5207(3) 0.2594(3) 0.0378(8) Uani 0.90 1 d PDU A 1
H18 H 0.3661 0.5647 0.2183 0.045 Uiso 0.90 1 calc PR A 1
C19 C 0.4675(2) 0.4913(3) 0.2455(3) 0.0392(8) Uani 0.90 1 d PDU A 1
H19 H 0.4994 0.5141 0.1944 0.047 Uiso 0.90 1 calc PR A 1
C20 C 0.4999(2) 0.4271(2) 0.3081(3) 0.0362(8) Uani 0.90 1 d PDU A 1
H20 H 0.5526 0.4042 0.2959 0.043 Uiso 0.90 1 calc PR A 1
C21 C 0.4570(2) 0.3963(3) 0.3873(3) 0.0317(6) Uani 0.90 1 d PDU A 1
C22 C 0.4935(3) 0.3312(3) 0.4558(3) 0.0344(6) Uani 0.90 1 d PDU A 1
C23 C 0.5036(2) 0.3452(3) 0.5594(3) 0.0414(8) Uani 0.90 1 d PDU A 1
H23 H 0.4860 0.3960 0.5866 0.050 Uiso 0.90 1 calc PR A 1
C24 C 0.5393(3) 0.2850(3) 0.6240(3) 0.0520(8) Uani 0.90 1 d PDU A 1
H24 H 0.5468 0.2953 0.6949 0.062 Uiso 0.90 1 calc PR A 1
C25 C 0.5638(3) 0.2110(3) 0.5861(4) 0.0561(9) Uani 0.90 1 d PDU A 1
H25 H 0.5881 0.1703 0.6309 0.067 Uiso 0.90 1 calc PR A 1
C26 C 0.5535(3) 0.1953(3) 0.4841(4) 0.0599(9) Uani 0.90 1 d PDU A 1
H26 H 0.5699 0.1437 0.4578 0.072 Uiso 0.90 1 calc PR A 1
C27 C 0.5186(3) 0.2559(3) 0.4192(4) 0.0504(8) Uani 0.90 1 d PDU A 1
H27 H 0.5119 0.2453 0.3483 0.060 Uiso 0.90 1 calc PR A 1
O3 O 0.27845(14) 0.51317(13) 0.65916(17) 0.0281(5) Uani 0.90 1 d PDU A 1
C28 C 0.26550(18) 0.59426(18) 0.6674(2) 0.0286(6) Uani 0.90 1 d PDU A 1
C29 C 0.26614(19) 0.64485(19) 0.5805(2) 0.0293(6) Uani 0.90 1 d PDU A 1
C30 C 0.2505(2) 0.7287(2) 0.5881(3) 0.0356(7) Uani 0.90 1 d PDU A 1
H30 H 0.2515 0.7627 0.5296 0.043 Uiso 0.90 1 calc PR A 1
C31 C 0.2336(2) 0.7629(2) 0.6791(3) 0.0383(8) Uani 0.90 1 d PDU A 1
H31 H 0.2215 0.8201 0.6835 0.046 Uiso 0.90 1 calc PR A 1
C32 C 0.2342(3) 0.7139(2) 0.7640(3) 0.0372(7) Uani 0.90 1 d PDU A 1
H32 H 0.2245 0.7388 0.8273 0.045 Uiso 0.90 1 calc PR A 1
C33 C 0.2483(2) 0.6293(2) 0.7610(2) 0.0321(6) Uani 0.90 1 d PDU A 1
C34 C 0.2476(2) 0.5803(2) 0.8556(2) 0.0351(6) Uani 0.90 1 d PDU A 1
C35 C 0.3092(2) 0.5220(2) 0.8813(3) 0.0394(7) Uani 0.90 1 d PDU A 1
H35 H 0.3505 0.5106 0.8353 0.047 Uiso 0.90 1 calc PR A 1
C36 C 0.3112(3) 0.4805(3) 0.9732(3) 0.0470(8) Uani 0.90 1 d PDU A 1
H36 H 0.3545 0.4419 0.9908 0.056 Uiso 0.90 1 calc PR A 1
C37 C 0.2499(3) 0.4954(3) 1.0390(3) 0.0508(8) Uani 0.90 1 d PDU A 1
H37 H 0.2508 0.4663 1.1015 0.061 Uiso 0.90 1 calc PR A 1
C38 C 0.1878(3) 0.5518(3) 1.0149(3) 0.0483(8) Uani 0.90 1 d PDU A 1
H38 H 0.1458 0.5617 1.0604 0.058 Uiso 0.90 1 calc PR A 1
C39 C 0.1867(2) 0.5943(3) 0.9235(3) 0.0407(7) Uani 0.90 1 d PDU A 1
H39 H 0.1439 0.6335 0.9070 0.049 Uiso 0.90 1 calc PR A 1
O1' O 0.1735(7) 0.3780(10) 0.4630(13) 0.0315(14) Uani 0.10 1 d PDU A 2
C1' C 0.1926(6) 0.5123(10) 0.3270(12) 0.0308(17) Uani 0.10 1 d PDU A 2
H1'A H 0.1855 0.5617 0.2831 0.037 Uiso 0.10 1 calc PR A 2
H1'B H 0.2293 0.4724 0.2951 0.037 Uiso 0.10 1 calc PR A 2
C2' C 0.3092(9) 0.5836(16) 0.417(2) 0.033(2) Uani 0.10 1 d PDU A 2
H2'A H 0.3436 0.6023 0.4784 0.040 Uiso 0.10 1 calc PR A 2
H2'B H 0.2948 0.6317 0.3731 0.040 Uiso 0.10 1 calc PR A 2
C3' C 0.1690(13) 0.5976(17) 0.4747(17) 0.0301(18) Uani 0.10 1 d PDU A 2
H3'A H 0.1164 0.5690 0.4876 0.036 Uiso 0.10 1 calc PR A 2
H3'B H 0.1573 0.6392 0.4206 0.036 Uiso 0.10 1 calc PR A 2
C4' C 0.1059(6) 0.4047(8) 0.4075(15) 0.0304(10) Uani 0.10 1 d PDU A 2
C5' C 0.1102(5) 0.4742(9) 0.3446(16) 0.0306(12) Uani 0.10 1 d PDU A 2
C6' C 0.0370(6) 0.5052(10) 0.2961(18) 0.0312(12) Uani 0.10 1 d PDU A 2
H6'A H 0.0390 0.5529 0.2546 0.037 Uiso 0.10 1 calc PR A 2
C7' C -0.0395(6) 0.4668(10) 0.308(2) 0.0331(12) Uani 0.10 1 d PDU A 2
H7'A H -0.0903 0.4937 0.2866 0.040 Uiso 0.10 1 calc PR A 2
C8' C -0.0400(7) 0.3893(10) 0.351(2) 0.0340(12) Uani 0.10 1 d PDU A 2
H8'A H -0.0900 0.3578 0.3457 0.041 Uiso 0.10 1 calc PR A 2
C9' C 0.0325(7) 0.3559(6) 0.4015(13) 0.0334(10) Uani 0.10 1 d PDU A 2
C10' C 0.0311(11) 0.2740(5) 0.4516(9) 0.0397(10) Uani 0.10 1 d PDU A 2
C11' C 0.057(2) 0.2041(7) 0.4005(11) 0.0461(12) Uani 0.10 1 d PDU A 2
H11' H 0.0685 0.2085 0.3312 0.055 Uiso 0.10 1 calc PR A 2
C12' C 0.065(2) 0.1286(8) 0.4492(13) 0.0507(12) Uani 0.10 1 d PDU A 2
H12' H 0.0748 0.0803 0.4109 0.061 Uiso 0.10 1 calc PR A 2
C13' C 0.061(2) 0.1231(9) 0.5526(13) 0.0501(12) Uani 0.10 1 d PDU A 2
H13' H 0.0719 0.0725 0.5873 0.060 Uiso 0.10 1 calc PR A 2
C14' C 0.039(4) 0.1920(10) 0.6044(12) 0.0457(12) Uani 0.10 1 d PDU A 2
H14' H 0.0276 0.1875 0.6738 0.055 Uiso 0.10 1 calc PR A 2
C15' C 0.034(4) 0.2676(8) 0.5572(10) 0.0411(12) Uani 0.10 1 d PDU A 2
H15' H 0.0316 0.3163 0.5971 0.049 Uiso 0.10 1 calc PR A 2
O2' O 0.3556(13) 0.4245(14) 0.5058(14) 0.0326(14) Uani 0.10 1 d PDU A 2
C16' C 0.3878(15) 0.4435(17) 0.4187(17) 0.0322(10) Uani 0.10 1 d PDU A 2
C17' C 0.3585(18) 0.5080(17) 0.3535(17) 0.0338(12) Uani 0.10 1 d PDU A 2
C18' C 0.3808(17) 0.500(2) 0.2514(18) 0.0355(12) Uani 0.10 1 d PDU A 2
H18A H 0.3433 0.5172 0.1965 0.043 Uiso 0.10 1 calc PR A 2
C19' C 0.4586(17) 0.467(2) 0.2330(18) 0.0367(12) Uani 0.10 1 d PDU A 2
H19A H 0.4772 0.4607 0.1668 0.044 Uiso 0.10 1 calc PR A 2
C20' C 0.5066(15) 0.444(2) 0.322(2) 0.0356(12) Uani 0.10 1 d PDU A 2
H20A H 0.5646 0.4558 0.3331 0.043 Uiso 0.10 1 calc PR A 2
C21' C 0.4612(19) 0.403(2) 0.393(2) 0.0341(10) Uani 0.10 1 d PDU A 2
C22' C 0.495(3) 0.331(2) 0.453(2) 0.0390(10) Uani 0.10 1 d PDU A 2
C23' C 0.491(2) 0.3215(18) 0.5562(19) 0.0426(12) Uani 0.10 1 d PDU A 2
H23A H 0.4671 0.3633 0.5949 0.051 Uiso 0.10 1 calc PR A 2
C24' C 0.524(2) 0.2500(19) 0.604(2) 0.0478(12) Uani 0.10 1 d PDU A 2
H24A H 0.5247 0.2441 0.6759 0.057 Uiso 0.10 1 calc PR A 2
C25' C 0.554(3) 0.1889(18) 0.546(2) 0.0523(14) Uani 0.10 1 d PDU A 2
H25A H 0.5634 0.1353 0.5736 0.063 Uiso 0.10 1 calc PR A 2
C26' C 0.572(2) 0.2043(18) 0.447(2) 0.0510(14) Uani 0.10 1 d PDU A 2
H26A H 0.6027 0.1653 0.4104 0.061 Uiso 0.10 1 calc PR A 2
C27' C 0.545(2) 0.2777(17) 0.402(2) 0.0434(13) Uani 0.10 1 d PDU A 2
H27A H 0.5615 0.2917 0.3366 0.052 Uiso 0.10 1 calc PR A 2
O3' O 0.2394(14) 0.5084(5) 0.6483(11) 0.0308(14) Uani 0.10 1 d PDU A 2
C28' C 0.2414(15) 0.5903(5) 0.6617(7) 0.0310(10) Uani 0.10 1 d PDU A 2
C29' C 0.2110(16) 0.6421(6) 0.5810(8) 0.0315(11) Uani 0.10 1 d PDU A 2
C30' C 0.2109(19) 0.7271(6) 0.5961(8) 0.0339(12) Uani 0.10 1 d PDU A 2
H30A H 0.2115 0.7636 0.5399 0.041 Uiso 0.10 1 calc PR A 2
C31' C 0.210(2) 0.7576(7) 0.6928(9) 0.0356(12) Uani 0.10 1 d PDU A 2
H31A H 0.2013 0.8147 0.7041 0.043 Uiso 0.10 1 calc PR A 2
C32' C 0.221(2) 0.7038(8) 0.7732(8) 0.0353(12) Uani 0.10 1 d PDU A 2
H32A H 0.2106 0.7224 0.8392 0.042 Uiso 0.10 1 calc PR A 2
C33' C 0.2482(16) 0.6229(7) 0.7611(6) 0.0339(10) Uani 0.10 1 d PDU A 2
C34' C 0.2613(10) 0.5689(10) 0.8514(9) 0.0370(10) Uani 0.10 1 d PDU A 2
C35' C 0.3236(12) 0.5090(13) 0.8581(12) 0.0398(12) Uani 0.10 1 d PDU A 2
H35A H 0.3552 0.4990 0.8013 0.048 Uiso 0.10 1 calc PR A 2
C36' C 0.3400(12) 0.4638(14) 0.9464(14) 0.0427(14) Uani 0.10 1 d PDU A 2
H36A H 0.3850 0.4257 0.9518 0.051 Uiso 0.10 1 calc PR A 2
C37' C 0.2904(14) 0.4747(15) 1.0265(13) 0.0456(14) Uani 0.10 1 d PDU A 2
H37A H 0.2999 0.4419 1.0859 0.055 Uiso 0.10 1 calc PR A 2
C38' C 0.2275(16) 0.5323(15) 1.0214(12) 0.0453(14) Uani 0.10 1 d PDU A 2
H38A H 0.1944 0.5401 1.0774 0.054 Uiso 0.10 1 calc PR A 2
C39' C 0.2126(15) 0.5789(16) 0.9337(14) 0.0410(12) Uani 0.10 1 d PDU A 2
H39A H 0.1686 0.6181 0.9296 0.049 Uiso 0.10 1 calc PR A 2
O4 O 0.2915(8) 0.3488(5) 0.6677(9) 0.0481(9) Uani 0.25 1 d PDU A 1
C40 C 0.2992(6) 0.2662(6) 0.6879(7) 0.0512(9) Uani 0.25 1 d PDU A 1
H40 H 0.3467 0.2484 0.7360 0.061 Uiso 0.25 1 calc PR A 1
C41 C 0.2323(7) 0.3230(7) 0.7301(6) 0.0504(9) Uani 0.25 1 d PDU A 1
H41 H 0.1735 0.3178 0.7005 0.061 Uiso 0.25 1 calc PR A 1
C42 C 0.2940(11) 0.2290(8) 0.5813(8) 0.0581(19) Uani 0.25 1 d PDU A 1
H42A H 0.2353 0.2213 0.5574 0.087 Uiso 0.25 1 calc PR A 1
H42B H 0.3226 0.1756 0.5830 0.087 Uiso 0.25 1 calc PR A 1
H42C H 0.3207 0.2664 0.5351 0.087 Uiso 0.25 1 calc PR A 1
C43 C 0.2523(10) 0.2942(9) 0.8386(7) 0.0496(18) Uani 0.25 1 d PDU A 1
H43A H 0.3128 0.2941 0.8540 0.074 Uiso 0.25 1 calc PR A 1
H43B H 0.2305 0.2382 0.8466 0.074 Uiso 0.25 1 calc PR A 1
H43C H 0.2263 0.3316 0.8854 0.074 Uiso 0.25 1 calc PR A 1
O4A O 0.2699(8) 0.3345(5) 0.6418(8) 0.0488(9) Uani 0.25 1 d PDU A 3
C40A C 0.2925(8) 0.2531(7) 0.6387(7) 0.0505(9) Uani 0.25 1 d PDU A 3
H40A H 0.3488 0.2367 0.6696 0.061 Uiso 0.25 1 calc PR A 3
C41A C 0.2282(7) 0.2885(8) 0.7091(7) 0.0503(9) Uani 0.25 1 d PDU A 3
H41A H 0.1676 0.2765 0.6933 0.060 Uiso 0.25 1 calc PR A 3
C42A C 0.2689(12) 0.2297(9) 0.5282(8) 0.062(2) Uani 0.25 1 d PDU A 3
H42J H 0.2172 0.2580 0.5046 0.094 Uiso 0.25 1 calc PR A 3
H42K H 0.2607 0.1698 0.5232 0.094 Uiso 0.25 1 calc PR A 3
H42L H 0.3138 0.2462 0.4861 0.094 Uiso 0.25 1 calc PR A 3
C43A C 0.2707(10) 0.2563(9) 0.8064(8) 0.0537(17) Uani 0.25 1 d PDU A 3
H43J H 0.3225 0.2871 0.8224 0.081 Uiso 0.25 1 calc PR A 3
H43K H 0.2835 0.1976 0.7987 0.081 Uiso 0.25 1 calc PR A 3
H43L H 0.2337 0.2633 0.8616 0.081 Uiso 0.25 1 calc PR A 3
O4B O 0.2891(9) 0.3463(4) 0.6599(9) 0.0483(9) Uani 0.25 1 d PDU A 4
C40B C 0.2705(6) 0.2966(6) 0.7387(6) 0.0509(9) Uani 0.25 1 d PDU A 4
H40B H 0.3195 0.2885 0.7889 0.061 Uiso 0.25 1 calc PR A 4
C41B C 0.2869(7) 0.2607(6) 0.6305(7) 0.0504(9) Uani 0.25 1 d PDU A 4
H41B H 0.2368 0.2421 0.5871 0.060 Uiso 0.25 1 calc PR A 4
C42B C 0.2015(8) 0.3172(10) 0.7838(10) 0.0613(18) Uani 0.25 1 d PDU A 4
H42G H 0.2121 0.3674 0.8242 0.092 Uiso 0.25 1 calc PR A 4
H42H H 0.1862 0.2722 0.8284 0.092 Uiso 0.25 1 calc PR A 4
H42Y H 0.1558 0.3272 0.7320 0.092 Uiso 0.25 1 calc PR A 4
C43B C 0.3362(6) 0.2053(4) 0.6640(5) 0.0508(18) Uani 0.25 1 d PDU A 4
H43G H 0.3656 0.1823 0.6081 0.076 Uiso 0.25 1 calc PR A 4
H43H H 0.3047 0.1615 0.6953 0.076 Uiso 0.25 1 calc PR A 4
H43Y H 0.3768 0.2290 0.7150 0.076 Uiso 0.25 1 calc PR A 4
O4' O 0.2830(5) 0.3483(3) 0.6610(8) 0.0483(9) Uani 0.25 1 d PRDU A 2
C40' C 0.2550(5) 0.3213(4) 0.7495(5) 0.0505(9) Uani 0.25 1 d PRDU A 2
H40' H 0.3000 0.3173 0.8058 0.061 Uiso 0.25 1 calc PR A 2
C41' C 0.2687(5) 0.2608(4) 0.6581(6) 0.0502(9) Uani 0.25 1 d PRDU A 2
H41' H 0.2153 0.2457 0.6188 0.060 Uiso 0.25 1 calc PR A 2
C42' C 0.1829(5) 0.3508(4) 0.7801(5) 0.0531(19) Uani 0.25 1 d PRDU A 2
H42D H 0.1900 0.4089 0.7993 0.080 Uiso 0.25 1 calc PR A 2
H42E H 0.1668 0.3189 0.8386 0.080 Uiso 0.25 1 calc PR A 2
H42F H 0.1392 0.3460 0.7245 0.080 Uiso 0.25 1 calc PR A 2
C43' C 0.2967(11) 0.2038(7) 0.7143(10) 0.0535(18) Uani 0.25 1 d PDU A 2
H43D H 0.3410 0.1749 0.6816 0.080 Uiso 0.25 1 calc PR A 2
H43E H 0.2517 0.1650 0.7264 0.080 Uiso 0.25 1 calc PR A 2
H43F H 0.3193 0.2269 0.7792 0.080 Uiso 0.25 1 calc PR A 2

loop_
_atom_site_aniso_label
_atom_site_aniso_U_11
_atom_site_aniso_U_22
_atom_site_aniso_U_33
_atom_site_aniso_U_23
_atom_site_aniso_U_13
_atom_site_aniso_U_12
Fe1 0.02262(19) 0.0259(2) 0.0319(2) 0.00228(17) 0.00183(15) 0.00318(16)
N1 0.0203(11) 0.0305(12) 0.0305(13) -0.0011(10) 0.0000(9) 0.0024(9)
O1 0.0245(9) 0.0280(10) 0.0302(11) 0.0000(8) 0.0037(8) -0.0021(8)
C1 0.0220(12) 0.0257(13) 0.0300(14) -0.0032(12) -0.0004(11) 0.0024(10)
C2 0.0238(12) 0.0352(14) 0.0253(14) 0.0054(12) -0.0003(11) 0.0047(11)
C3 0.0259(13) 0.0293(14) 0.0327(14) 0.0038(12) -0.0011(12) -0.0027(11)
C4 0.0243(11) 0.0291(11) 0.0277(12) -0.0066(10) 0.0069(10) 0.0008(9)
C5 0.0208(11) 0.0283(11) 0.0275(12) -0.0067(10) 0.0033(10) 0.0034(9)
C6 0.0254(12) 0.0344(13) 0.0293(13) -0.0076(11) 0.0022(10) 0.0059(10)
C7 0.0291(12) 0.0412(14) 0.0330(14) -0.0109(12) -0.0019(11) 0.0026(11)
C8 0.0313(13) 0.0402(13) 0.0321(14) -0.0122(12) 0.0037(11) -0.0042(11)
C9 0.0302(12) 0.0342(11) 0.0319(13) -0.0089(10) 0.0068(10) -0.0044(10)
C10 0.0373(12) 0.0353(12) 0.0386(13) -0.0055(11) 0.0110(11) -0.0077(11)
C11 0.0668(17) 0.0403(14) 0.0469(15) -0.0082(12) 0.0105(15) -0.0107(14)
C12 0.0768(18) 0.0415(14) 0.0562(16) -0.0070(14) 0.0093(16) -0.0128(15)
C13 0.0639(18) 0.0390(14) 0.0568(16) 0.0000(13) 0.0121(15) -0.0118(14)
C14 0.0473(15) 0.0423(14) 0.0471(15) 0.0007(12) 0.0114(13) -0.0071(14)
C15 0.0373(14) 0.0384(13) 0.0423(14) -0.0048(12) 0.0081(13) -0.0049(12)
O2 0.0255(10) 0.0308(11) 0.0328(11) 0.0022(9) 0.0032(9) 0.0043(8)
C16 0.0264(11) 0.0355(13) 0.0286(12) -0.0012(10) 0.0002(10) 0.0029(10)
C17 0.0274(12) 0.0378(13) 0.0287(13) 0.0007(11) -0.0001(10) 0.0021(11)
C18 0.0339(13) 0.0468(17) 0.0329(14) 0.0066(13) 0.0029(11) 0.0061(13)
C19 0.0342(13) 0.0523(17) 0.0317(14) 0.0050(13) 0.0056(12) 0.0039(13)
C20 0.0285(12) 0.0491(16) 0.0314(14) -0.0002(12) 0.0046(11) 0.0075(12)
C21 0.0263(11) 0.0404(13) 0.0280(12) -0.0028(11) 0.0002(10) 0.0050(10)
C22 0.0251(11) 0.0427(13) 0.0350(12) -0.0005(11) 0.0004(11) 0.0074(10)
C23 0.0361(15) 0.0491(15) 0.0387(13) 0.0054(13) 0.0002(12) 0.0030(13)
C24 0.0452(16) 0.0637(17) 0.0465(16) 0.0147(14) -0.0007(14) 0.0035(15)
C25 0.0432(16) 0.0611(17) 0.0639(17) 0.0186(16) 0.0028(16) 0.0124(15)
C26 0.0547(18) 0.0561(17) 0.0692(18) 0.0063(16) 0.0075(17) 0.0211(15)
C27 0.0464(16) 0.0533(15) 0.0519(15) -0.0018(13) 0.0059(14) 0.0173(14)
O3 0.0235(10) 0.0292(10) 0.0305(11) 0.0037(8) -0.0055(9) 0.0000(8)
C28 0.0224(12) 0.0284(11) 0.0336(11) 0.0005(10) -0.0085(10) -0.0024(10)
C29 0.0242(12) 0.0290(11) 0.0335(12) 0.0009(10) -0.0057(10) -0.0032(10)
C30 0.0369(13) 0.0308(12) 0.0375(13) 0.0006(11) -0.0073(12) -0.0069(11)
C31 0.0430(16) 0.0297(13) 0.0412(14) -0.0047(11) -0.0049(13) -0.0065(12)
C32 0.0403(15) 0.0339(13) 0.0359(13) -0.0090(11) -0.0064(12) -0.0088(12)
C33 0.0290(11) 0.0327(12) 0.0329(11) -0.0031(10) -0.0089(10) -0.0058(10)
C34 0.0334(12) 0.0367(13) 0.0335(12) -0.0050(10) -0.0083(10) -0.0095(10)
C35 0.0390(14) 0.0420(15) 0.0360(14) -0.0003(12) -0.0060(12) -0.0042(12)
C36 0.0486(15) 0.0501(16) 0.0407(15) 0.0024(13) -0.0069(13) -0.0029(13)
C37 0.0588(17) 0.0519(17) 0.0409(15) -0.0010(14) -0.0027(14) -0.0087(14)
C38 0.0531(16) 0.0496(16) 0.0423(15) -0.0078(14) 0.0044(14) -0.0094(14)
C39 0.0407(15) 0.0415(15) 0.0394(14) -0.0090(12) -0.0015(12) -0.0070(13)
O1' 0.029(2) 0.032(2) 0.034(2) -0.001(2) 0.004(2) 0.000(2)
C1' 0.029(2) 0.034(3) 0.030(3) 0.001(3) 0.001(3) 0.002(3)
C2' 0.031(4) 0.033(3) 0.035(4) 0.001(3) 0.000(3) 0.000(3)
C3' 0.028(3) 0.030(3) 0.031(3) -0.001(2) 0.000(3) 0.001(3)
C4' 0.0283(17) 0.0319(17) 0.0312(18) -0.0041(16) 0.0036(17) 0.0002(16)
C5' 0.0280(19) 0.033(2) 0.031(2) -0.0036(19) 0.0021(19) 0.0019(19)
C6' 0.0278(19) 0.035(2) 0.031(2) -0.0056(19) 0.0013(19) 0.0029(18)
C7' 0.0296(19) 0.038(2) 0.032(2) -0.0081(19) 0.002(2) 0.0012(19)
C8' 0.0309(19) 0.038(2) 0.033(2) -0.0089(19) 0.0035(19) -0.0023(18)
C9' 0.0317(17) 0.0354(16) 0.0336(18) -0.0067(16) 0.0054(17) -0.0030(16)
C10' 0.0418(18) 0.0378(16) 0.0403(17) -0.0046(16) 0.0078(17) -0.0058(16)
C11' 0.054(2) 0.0391(19) 0.046(2) -0.0059(18) 0.009(2) -0.007(2)
C12' 0.061(2) 0.0408(19) 0.051(2) -0.0042(19) 0.009(2) -0.008(2)
C13' 0.058(2) 0.042(2) 0.052(2) -0.0017(19) 0.009(2) -0.008(2)
C14' 0.049(2) 0.041(2) 0.048(2) -0.0007(18) 0.009(2) -0.007(2)
C15' 0.042(2) 0.0396(19) 0.0425(19) -0.0022(18) 0.008(2) -0.006(2)
O2' 0.030(2) 0.036(3) 0.032(2) 0.001(2) 0.003(2) 0.004(2)
C16' 0.0289(17) 0.0368(18) 0.0307(17) 0.0003(17) 0.0016(16) 0.0031(16)
C17' 0.031(2) 0.039(2) 0.0317(19) 0.0021(18) 0.0020(18) 0.0035(19)
C18' 0.032(2) 0.042(2) 0.0321(19) 0.0026(19) 0.0019(19) 0.0027(19)
C19' 0.033(2) 0.045(2) 0.033(2) 0.0016(19) 0.0036(18) 0.003(2)
C20' 0.0305(19) 0.044(2) 0.032(2) -0.0007(19) 0.0027(17) 0.0038(19)
C21' 0.0291(17) 0.0412(17) 0.0321(17) -0.0012(16) 0.0015(16) 0.0043(16)
C22' 0.0337(18) 0.0447(17) 0.0385(17) 0.0007(16) 0.0017(17) 0.0064(16)
C23' 0.038(2) 0.049(2) 0.0408(19) 0.0046(19) 0.0013(19) 0.005(2)
C24' 0.043(2) 0.053(2) 0.048(2) 0.0081(18) 0.002(2) 0.006(2)
C25' 0.047(2) 0.054(2) 0.056(2) 0.007(2) 0.005(2) 0.011(2)
C26' 0.048(2) 0.051(2) 0.055(2) 0.003(2) 0.006(2) 0.012(2)
C27' 0.039(2) 0.046(2) 0.046(2) 0.000(2) 0.004(2) 0.008(2)
O3' 0.028(3) 0.030(2) 0.033(2) 0.001(2) -0.004(2) 0.000(2)
C28' 0.0280(18) 0.0305(17) 0.0335(16) -0.0005(16) -0.0046(17) -0.0025(17)
C29' 0.030(2) 0.0299(18) 0.0340(18) -0.0003(17) -0.0031(19) -0.0020(19)
C30' 0.034(2) 0.0305(19) 0.0362(19) -0.0009(18) -0.003(2) -0.003(2)
C31' 0.037(2) 0.0317(19) 0.037(2) -0.0035(17) -0.003(2) -0.005(2)
C32' 0.036(2) 0.0330(19) 0.0357(19) -0.0041(17) -0.004(2) -0.006(2)
C33' 0.0321(18) 0.0336(17) 0.0347(16) -0.0033(15) -0.0058(17) -0.0056(17)
C34' 0.0364(18) 0.0380(17) 0.0355(16) -0.0031(16) -0.0047(16) -0.0059(17)
C35' 0.040(2) 0.041(2) 0.037(2) -0.0007(19) -0.0049(19) -0.0036(18)
C36' 0.044(2) 0.044(2) 0.039(2) 0.001(2) -0.003(2) -0.002(2)
C37' 0.048(2) 0.048(2) 0.040(2) 0.000(2) -0.001(2) -0.003(2)
C38' 0.049(2) 0.047(2) 0.040(2) -0.002(2) 0.001(2) -0.004(2)
C39' 0.042(2) 0.042(2) 0.0382(19) -0.0045(19) -0.0013(18) -0.0061(19)
O4 0.0724(17) 0.0313(15) 0.0408(16) 0.0061(14) 0.0055(15) 0.0117(15)
C40 0.0764(17) 0.0338(15) 0.0435(16) 0.0055(15) 0.0050(16) 0.0108(15)
C41 0.0737(18) 0.0356(17) 0.0423(17) 0.0073(16) 0.0060(16) 0.0097(16)
C42 0.086(4) 0.043(3) 0.046(3) 0.003(3) 0.007(4) 0.007(4)
C43 0.068(4) 0.035(4) 0.045(3) 0.015(3) 0.003(3) 0.012(3)
O4A 0.0739(17) 0.0309(15) 0.0419(16) 0.0060(14) 0.0063(16) 0.0109(15)
C40A 0.0754(18) 0.0319(16) 0.0442(17) 0.0036(16) 0.0042(16) 0.0106(16)
C41A 0.0741(17) 0.0329(16) 0.0441(16) 0.0054(15) 0.0052(15) 0.0097(15)
C42A 0.092(5) 0.044(4) 0.050(4) -0.007(4) 0.000(4) 0.006(5)
C43A 0.076(3) 0.039(3) 0.046(3) 0.010(3) 0.007(3) 0.012(3)
O4B 0.0731(17) 0.0307(15) 0.0413(16) 0.0049(14) 0.0045(15) 0.0121(15)
C40B 0.0753(17) 0.0336(16) 0.0440(16) 0.0061(14) 0.0047(15) 0.0129(16)
C41B 0.0753(18) 0.0317(16) 0.0440(17) 0.0045(16) 0.0035(17) 0.0103(16)
C42B 0.080(3) 0.049(4) 0.055(3) 0.001(3) 0.007(3) 0.013(3)
C43B 0.072(4) 0.030(3) 0.050(4) 0.007(3) 0.001(3) 0.009(3)
O4' 0.0734(17) 0.0307(15) 0.0410(16) 0.0054(15) 0.0053(15) 0.0117(15)
C40' 0.0744(18) 0.0354(17) 0.0421(17) 0.0056(15) 0.0065(16) 0.0102(17)
C41' 0.0744(18) 0.0327(15) 0.0435(17) 0.0052(15) 0.0038(16) 0.0102(16)
C42' 0.075(4) 0.035(4) 0.050(4) 0.006(3) 0.003(3) 0.014(3)
C43' 0.083(4) 0.033(3) 0.044(3) 0.007(3) 0.003(3) 0.010(3)

loop_
_atom_type_symbol
_atom_type_description
_atom_type_scat_dispersion_real
_atom_type_scat_dispersion_imag
_atom_type_scat_source
C C 0.0033 0.0016 'International Tables Vol C Tables 4.2.6.8 and 6.1.1.4'
H H 0.0000 0.0000 'International Tables Vol C Tables 4.2.6.8 and 6.1.1.4'
N N 0.0061 0.0033 'International Tables Vol C Tables 4.2.6.8 and 6.1.1.4'
O O 0.0106 0.0060 'International Tables Vol C Tables 4.2.6.8 and 6.1.1.4'
Fe Fe 0.3463 0.8444 'International Tables Vol C Tables 4.2.6.8 and 6.1.1.4'

loop_
_geom_angle_atom_site_label_1
_geom_angle_atom_site_label_2
_geom_angle_atom_site_label_3
_geom_angle
O3' Fe1 O2' 119.9(10)
O3' Fe1 O2 143.4(7)
O2' Fe1 O2 23.5(7)
O3' Fe1 O1 100.3(7)
O2' Fe1 O1 139.6(7)
O2 Fe1 O1 116.23(10)
O3' Fe1 O3 19.8(7)
O2' Fe1 O3 100.6(7)
O2 Fe1 O3 123.96(10)
O1 Fe1 O3 119.79(10)
O3' Fe1 O1' 131.3(9)
O2' Fe1 O1' 107.8(9)
O2 Fe1 O1' 84.6(5)
O1 Fe1 O1' 32.1(5)
O3 Fe1 O1' 151.1(5)
O3' Fe1 O4A 98.3(5)
O2' Fe1 O4A 91.0(7)
O2 Fe1 O4A 87.1(3)
O1 Fe1 O4A 86.1(4)
O3 Fe1 O4A 95.4(3)
O1' Fe1 O4A 89.8(5)
O3' Fe1 O4' 90.0(5)
O2' Fe1 O4' 89.2(7)
O2 Fe1 O4' 89.7(3)
O1 Fe1 O4' 94.4(2)
O3 Fe1 O4' 85.2(2)
O1' Fe1 O4' 100.5(4)
O4A Fe1 O4' 10.8(4)
O3' Fe1 O4B 91.4(5)
O2' Fe1 O4B 86.4(7)
O2 Fe1 O4B 87.1(3)
O1 Fe1 O4B 96.5(4)
O3 Fe1 O4B 85.8(3)
O1' Fe1 O4B 101.3(5)
O4A Fe1 O4B 11.6(5)
O4' Fe1 O4B 2.8(5)
O3' Fe1 O4 88.8(5)
O2' Fe1 O4 86.9(7)
O2 Fe1 O4 88.6(3)
O1 Fe1 O4 98.0(3)
O3 Fe1 O4 83.0(3)
O1' Fe1 O4 103.9(5)
O4A Fe1 O4 14.1(4)
O4' Fe1 O4 3.6(4)
O4B Fe1 O4 2.8(5)
O3' Fe1 N1 87.5(4)
O2' Fe1 N1 88.0(6)
O2 Fe1 N1 89.56(9)
O1 Fe1 N1 90.66(9)
O3 Fe1 N1 90.82(9)
O1' Fe1 N1 84.7(4)
O4A Fe1 N1 173.8(3)
O4' Fe1 N1 174.6(2)
O4B Fe1 N1 172.8(4)
O4 Fe1 N1 171.1(3)
C3' N1 C2 128.8(10)
C3' N1 C1 30.5(9)
C2 N1 C1 110.0(2)
C3' N1 C3 80.1(9)
C2 N1 C3 110.2(2)
C1 N1 C3 110.0(2)
C3' N1 C2' 109.9(13)
C2 N1 C2' 71.2(9)
C1 N1 C2' 131.8(10)
C3 N1 C2' 39.7(8)
C3' N1 C1' 100.6(8)
C2 N1 C1' 34.4(4)
C1 N1 C1' 76.4(5)
C3 N1 C1' 131.0(5)
C2' N1 C1' 98.8(9)
C3' N1 Fe1 113.3(11)
C2 N1 Fe1 110.77(18)
C1 N1 Fe1 108.59(18)
C3 N1 Fe1 107.29(17)
C2' N1 Fe1 115.8(10)
C1' N1 Fe1 116.6(5)
C4 O1 Fe1 132.1(2)
N1 C1 C5 113.6(2)
N1 C2 C17 114.9(2)
N1 C3 C29 114.2(3)
O1 C4 C5 120.9(3)
O1 C4 C9 119.6(3)
C5 C4 C9 119.5(3)
C6 C5 C4 119.7(3)
C6 C5 C1 120.0(3)
C4 C5 C1 120.1(3)
C5 C6 C7 121.3(3)
C8 C7 C6 119.0(3)
C7 C8 C9 121.6(3)
C8 C9 C4 118.7(3)
C8 C9 C10 120.3(3)
C4 C9 C10 121.0(3)
C15 C10 C11 117.4(3)
C15 C10 C9 122.2(3)
C11 C10 C9 120.4(3)
C12 C11 C10 120.7(4)
C13 C12 C11 120.6(4)
C14 C13 C12 119.2(4)
C13 C14 C15 120.8(4)
C14 C15 C10 121.2(3)
C16 O2 Fe1 132.7(2)
O2 C16 C17 120.6(3)
O2 C16 C21 119.4(3)
C17 C16 C21 119.9(3)
C16 C17 C18 119.5(3)
C16 C17 C2 119.6(3)
C18 C17 C2 121.0(3)
C19 C18 C17 120.9(3)
C18 C19 C20 118.8(4)
C21 C20 C19 121.8(3)
C20 C21 C16 118.9(3)
C20 C21 C22 121.3(3)
C16 C21 C22 119.8(3)
C27 C22 C23 118.2(4)
C27 C22 C21 121.8(4)
C23 C22 C21 120.0(4)
C22 C23 C24 120.3(4)
C25 C24 C23 120.5(4)
C24 C25 C26 120.4(4)
C25 C26 C27 119.2(4)
C22 C27 C26 121.4(4)
C28 O3 Fe1 132.41(19)
O3 C28 C33 120.7(3)
O3 C28 C29 119.6(3)
C33 C28 C29 119.6(3)
C30 C29 C28 119.8(3)
C30 C29 C3 120.5(3)
C28 C29 C3 119.6(3)
C31 C30 C29 120.6(3)
C30 C31 C32 119.6(3)
C31 C32 C33 122.5(3)
C32 C33 C28 117.8(3)
C32 C33 C34 119.6(3)
C28 C33 C34 122.6(3)
C35 C34 C39 118.3(3)
C35 C34 C33 121.4(3)
C39 C34 C33 120.3(3)
C36 C35 C34 120.9(4)
C37 C36 C35 119.6(4)
C38 C37 C36 120.7(4)
C37 C38 C39 119.6(4)
C38 C39 C34 120.9(4)
C4' O1' Fe1 130.5(13)
C5' C1' N1 103.6(11)
N1 C2' C17' 100.9(16)
N1 C3' C29' 105.0(16)
O1' C4' C5' 120.7(6)
O1' C4' C9' 119.3(6)
C5' C4' C9' 119.4(6)
C6' C5' C4' 119.0(6)
C6' C5' C1' 120.6(7)
C4' C5' C1' 120.4(6)
C5' C6' C7' 120.7(7)
C8' C7' C6' 118.9(7)
C7' C8' C9' 121.1(6)
C8' C9' C4' 117.9(5)
C8' C9' C10' 121.1(6)
C4' C9' C10' 120.9(6)
C11' C10' C15' 115.8(8)
C11' C10' C9' 119.7(7)
C15' C10' C9' 120.7(7)
C12' C11' C10' 121.0(7)
C13' C12' C11' 120.4(7)
C14' C13' C12' 118.6(7)
C13' C14' C15' 120.7(9)
C14' C15' C10' 121.0(7)
C16' O2' Fe1 133.7(16)
O2' C16' C21' 118.8(17)
O2' C16' C17' 124.3(18)
C21' C16' C17' 116.6(16)
C16' C17' C18' 114.4(19)
C16' C17' C2' 112.0(19)
C18' C17' C2' 133(2)
C19' C18' C17' 119.4(19)
C18' C19' C20' 113.4(19)
C21' C20' C19' 114(2)
C20' C21' C16' 115.0(18)
C20' C21' C22' 123(2)
C16' C21' C22' 121.3(17)
C23' C22' C27' 117.8(18)
C23' C22' C21' 125(2)
C27' C22' C21' 116.3(18)
C22' C23' C24' 120.2(19)
C25' C24' C23' 119(2)
C24' C25' C26' 121(2)
C25' C26' C27' 118(2)
C26' C27' C22' 121(2)
C28' O3' Fe1 138.7(12)
O3' C28' C33' 119.6(7)
O3' C28' C29' 119.0(8)
C33' C28' C29' 118.5(6)
C30' C29' C28' 118.9(7)
C30' C29' C3' 122.8(13)
C28' C29' C3' 118.1(12)
C31' C30' C29' 119.3(7)
C30' C31' C32' 118.8(7)
C31' C32' C33' 122.1(7)
C32' C33' C28' 117.1(6)
C32' C33' C34' 119.3(6)
C28' C33' C34' 121.6(7)
C35' C34' C39' 118.3(6)
C35' C34' C33' 121.4(7)
C39' C34' C33' 120.2(7)
C36' C35' C34' 120.8(7)
C37' C36' C35' 119.5(7)
C38' C37' C36' 120.8(7)
C37' C38' C39' 119.4(7)
C38' C39' C34' 121.0(7)
C41 O4 C40 69.0(4)
C41 O4 Fe1 117.0(8)
C40 O4 Fe1 144.2(9)
O4 C40 C42 102.0(8)
O4 C40 C41 55.5(5)
C42 C40 C41 125.0(8)
O4 C41 C43 123.7(10)
O4 C41 C40 55.5(4)
C43 C41 C40 93.0(7)
C40A O4A C41A 68.8(5)
C40A O4A Fe1 142.5(8)
C41A O4A Fe1 139.9(9)
O4A C40A C42A 102.7(8)
O4A C40A C41A 55.6(5)
C42A C40A C41A 122.3(9)
O4A C41A C43A 122.0(10)
O4A C41A C40A 55.5(5)
C43A C41A C40A 95.9(8)
C40B O4B C41B 68.6(3)
C40B O4B Fe1 149.8(9)
C41B O4B Fe1 120.0(8)
C42B C40B O4B 115.3(7)
C42B C40B C41B 133.8(9)
O4B C40B C41B 57.9(3)
C43B C41B O4B 126.2(9)
C43B C41B C40B 95.0(6)
O4B C41B C40B 53.5(4)
C40' O4' C41' 69.0(2)
C40' O4' Fe1 138.4(3)
C41' O4' Fe1 130.2(5)
C42' C40' O4' 119.51(9)
C42' C40' C41' 128.4
O4' C40' C41' 57.91(13)
C43' C41' O4' 131.6(9)
C43' C41' C40' 93.9(6)
O4' C41' C40' 53.1(3)

loop_
_geom_bond_atom_site_label_1
_geom_bond_atom_site_label_2
_geom_bond_distance
Fe1 O3' 1.727(13)
Fe1 O2' 1.813(19)
Fe1 O2 1.860(2)
Fe1 O1 1.860(2)
Fe1 O3 1.880(2)
Fe1 O1' 1.943(14)
Fe1 O4A 2.046(9)
Fe1 O4' 2.061(7)
Fe1 O4B 2.095(10)
Fe1 O4 2.145(10)
Fe1 N1 2.174(2)
N1 C3' 1.47(2)
N1 C2 1.481(4)
N1 C1 1.491(3)
N1 C3 1.494(4)
N1 C2' 1.508(19)
N1 C1' 1.697(16)
O1 C4 1.338(4)
C1 C5 1.496(4)
C2 C17 1.493(4)
C3 C29 1.500(5)
C4 C5 1.403(4)
C4 C9 1.415(4)
C5 C6 1.389(4)
C6 C7 1.394(4)
C7 C8 1.374(5)
C8 C9 1.410(4)
C9 C10 1.482(4)
C10 C15 1.391(5)
C10 C11 1.391(5)
C11 C12 1.383(6)
C12 C13 1.376(6)
C13 C14 1.364(6)
C14 C15 1.374(5)
O2 C16 1.330(4)
C16 C17 1.406(4)
C16 C21 1.410(4)
C17 C18 1.407(5)
C18 C19 1.384(5)
C19 C20 1.404(5)
C20 C21 1.387(5)
C21 C22 1.483(4)
C22 C27 1.384(5)
C22 C23 1.384(5)
C23 C24 1.391(5)
C24 C25 1.367(7)
C25 C26 1.369(7)
C26 C27 1.394(6)
O3 C28 1.336(4)
C28 C33 1.406(4)
C28 C29 1.411(4)
C29 C30 1.387(4)
C30 C31 1.368(5)
C31 C32 1.373(5)
C32 C33 1.391(4)
C33 C34 1.481(4)
C34 C35 1.392(5)
C34 C39 1.394(5)
C35 C36 1.385(5)
C36 C37 1.382(6)
C37 C38 1.374(6)
C38 C39 1.388(6)
O1' C4' 1.337(6)
C1' C5' 1.495(6)
C2' C17' 1.71(3)
C3' C29' 1.68(2)
C4' C5' 1.404(6)
C4' C9' 1.416(6)
C5' C6' 1.391(6)
C6' C7' 1.396(6)
C7' C8' 1.377(6)
C8' C9' 1.410(6)
C9' C10' 1.485(6)
C10' C11' 1.396(7)
C10' C15' 1.396(6)
C11' C12' 1.384(7)
C12' C13' 1.377(7)
C13' C14' 1.366(7)
C14' C15' 1.374(6)
O2' C16' 1.331(16)
C16' C21' 1.410(16)
C16' C17' 1.413(17)
C17' C18' 1.426(18)
C18' C19' 1.397(17)
C19' C20' 1.410(18)
C20' C21' 1.403(17)
C21' C22' 1.477(15)
C22' C23' 1.383(17)
C22' C27' 1.391(17)
C23' C24' 1.403(18)
C24' C25' 1.368(19)
C25' C26' 1.380(19)
C26' C27' 1.384(18)
O3' C28' 1.339(6)
C28' C33' 1.411(6)
C28' C29' 1.415(6)
C29' C30' 1.390(6)
C30' C31' 1.371(7)
C31' C32' 1.375(6)
C32' C33' 1.393(6)
C33' C34' 1.482(6)
C34' C35' 1.392(6)
C34' C39' 1.394(7)
C35' C36' 1.385(7)
C36' C37' 1.382(8)
C37' C38' 1.374(8)
C38' C39' 1.389(7)
O4 C41 1.367(10)
O4 C40 1.368(9)
C40 C42 1.528(5)
C40 C41 1.550(5)
C41 C43 1.519(5)
O4A C40A 1.370(9)
O4A C41A 1.372(10)
C40A C42A 1.528(7)
C40A C41A 1.550(7)
C41A C43A 1.503(6)
O4B C40B 1.366(6)
O4B C41B 1.440(6)
C40B C42B 1.339(5)
C40B C41B 1.582(7)
C41B C43B 1.255(9)
O4' C40' 1.356(4)
O4' C41' 1.437(4)
C40' C42' 1.3425(14)
C40' C41' 1.583(5)
C41' C43' 1.248(9)

loop_
_geom_torsion_atom_site_label_1
_geom_torsion_atom_site_label_2
_geom_torsion_atom_site_label_3
_geom_torsion_atom_site_label_4
_geom_torsion
O3' Fe1 N1 C3' -36.6(12)
O2' Fe1 N1 C3' -156.6(12)
O2 Fe1 N1 C3' 179.9(10)
O1 Fe1 N1 C3' 63.7(10)
O3 Fe1 N1 C3' -56.1(10)
O1' Fe1 N1 C3' 95.3(11)
O4A Fe1 N1 C3' 123(3)
O4' Fe1 N1 C3' -98(3)
O4B Fe1 N1 C3' -118(2)
O4 Fe1 N1 C3' -102(2)
O3' Fe1 N1 C2 170.1(8)
O2' Fe1 N1 C2 50.1(8)
O2 Fe1 N1 C2 26.66(19)
O1 Fe1 N1 C2 -89.57(18)
O3 Fe1 N1 C2 150.62(19)
O1' Fe1 N1 C2 -58.0(5)
O4A Fe1 N1 C2 -31(3)
O4' Fe1 N1 C2 108(3)
O4B Fe1 N1 C2 89(2)
O4 Fe1 N1 C2 105(2)
O3' Fe1 N1 C1 -69.0(8)
O2' Fe1 N1 C1 171.0(8)
O2 Fe1 N1 C1 147.57(19)
O1 Fe1 N1 C1 31.34(18)
O3 Fe1 N1 C1 -88.47(18)
O1' Fe1 N1 C1 62.9(5)
O4A Fe1 N1 C1 90(3)
O4' Fe1 N1 C1 -131(3)
O4B Fe1 N1 C1 -150(2)
O4 Fe1 N1 C1 -134.2(19)
O3' Fe1 N1 C3 49.9(8)
O2' Fe1 N1 C3 -70.2(8)
O2 Fe1 N1 C3 -93.61(19)
O1 Fe1 N1 C3 150.16(19)
O3 Fe1 N1 C3 30.35(19)
O1' Fe1 N1 C3 -178.2(5)
O4A Fe1 N1 C3 -151(3)
O4' Fe1 N1 C3 -12(3)
O4B Fe1 N1 C3 -31(2)
O4 Fe1 N1 C3 -15(2)
O3' Fe1 N1 C2' 91.7(12)
O2' Fe1 N1 C2' -28.3(12)
O2 Fe1 N1 C2' -51.8(10)
O1 Fe1 N1 C2' -168.0(10)
O3 Fe1 N1 C2' 72.2(10)
O1' Fe1 N1 C2' -136.4(11)
O4A Fe1 N1 C2' -109(3)
O4' Fe1 N1 C2' 30(3)
O4B Fe1 N1 C2' 11(2)
O4 Fe1 N1 C2' 26(2)
O3' Fe1 N1 C1' -152.7(8)
O2' Fe1 N1 C1' 87.3(9)
O2 Fe1 N1 C1' 63.8(4)
O1 Fe1 N1 C1' -52.4(4)
O3 Fe1 N1 C1' -172.2(4)
O1' Fe1 N1 C1' -20.8(7)
O4A Fe1 N1 C1' 6(3)
O4' Fe1 N1 C1' 146(3)
O4B Fe1 N1 C1' 126(2)
O4 Fe1 N1 C1' 142(2)
O3' Fe1 O1 C4 101.1(5)
O2' Fe1 O1 C4 -74.1(10)
O2 Fe1 O1 C4 -76.3(3)
O3 Fe1 O1 C4 104.8(3)
O1' Fe1 O1 C4 -65.4(7)
O4A Fe1 O1 C4 -161.2(4)
O4' Fe1 O1 C4 -168.1(4)
O4B Fe1 O1 C4 -166.3(4)
O4 Fe1 O1 C4 -168.7(4)
N1 Fe1 O1 C4 13.5(3)
C3' N1 C1 C5 -169(2)
C2 N1 C1 C5 57.1(3)
C3 N1 C1 C5 178.6(3)
C2' N1 C1 C5 139.3(12)
C1' N1 C1 C5 49.6(5)
Fe1 N1 C1 C5 -64.3(3)
C3' N1 C2 C17 151.3(13)
C1 N1 C2 C17 179.2(3)
C3 N1 C2 C17 57.8(3)
C2' N1 C2 C17 50.5(11)
C1' N1 C2 C17 -167.8(10)
Fe1 N1 C2 C17 -60.7(3)
C3' N1 C3 C29 45.8(11)
C2 N1 C3 C29 173.7(2)
C1 N1 C3 C29 52.3(3)
C2' N1 C3 C29 -175.4(16)
C1' N1 C3 C29 141.3(7)
Fe1 N1 C3 C29 -65.7(3)
Fe1 O1 C4 C5 -30.5(4)
Fe1 O1 C4 C9 148.2(3)
O1 C4 C5 C6 -179.1(3)
C9 C4 C5 C6 2.2(5)
O1 C4 C5 C1 -3.1(5)
C9 C4 C5 C1 178.1(3)
N1 C1 C5 C6 -129.4(3)
N1 C1 C5 C4 54.7(4)
C4 C5 C6 C7 -2.3(5)
C1 C5 C6 C7 -178.3(3)
C5 C6 C7 C8 1.0(5)
C6 C7 C8 C9 0.4(6)
C7 C8 C9 C4 -0.5(5)
C7 C8 C9 C10 -179.1(3)
O1 C4 C9 C8 -179.6(3)
C5 C4 C9 C8 -0.8(5)
O1 C4 C9 C10 -1.0(5)
C5 C4 C9 C10 177.8(3)
C8 C9 C10 C15 -134.8(4)
C4 C9 C10 C15 46.6(6)
C8 C9 C10 C11 45.0(5)
C4 C9 C10 C11 -133.6(4)
C15 C10 C11 C12 -1.2(7)
C9 C10 C11 C12 178.9(4)
C10 C11 C12 C13 1.5(8)
C11 C12 C13 C14 -0.3(8)
C12 C13 C14 C15 -1.0(8)
C13 C14 C15 C10 1.2(9)
C11 C10 C15 C14 -0.1(7)
C9 C10 C15 C14 179.8(5)
O3' Fe1 O2 C16 -65.9(7)
O2' Fe1 O2 C16 -66.7(15)
O1 Fe1 O2 C16 109.8(3)
O3 Fe1 O2 C16 -71.4(3)
O1' Fe1 O2 C16 104.0(5)
O4A Fe1 O2 C16 -166.0(4)
O4' Fe1 O2 C16 -155.4(3)
O4B Fe1 O2 C16 -154.4(5)
O4 Fe1 O2 C16 -152.0(4)
N1 Fe1 O2 C16 19.3(3)
Fe1 O2 C16 C17 -34.9(5)
Fe1 O2 C16 C21 147.7(3)
O2 C16 C17 C18 178.5(3)
C21 C16 C17 C18 -4.1(5)
O2 C16 C17 C2 -2.2(5)
C21 C16 C17 C2 175.2(3)
N1 C2 C17 C16 52.8(4)
N1 C2 C17 C18 -127.9(3)
C16 C17 C18 C19 5.2(6)
C2 C17 C18 C19 -174.1(3)
C17 C18 C19 C20 -1.1(6)
C18 C19 C20 C21 -4.2(6)
C19 C20 C21 C16 5.2(6)
C19 C20 C21 C22 -177.2(4)
O2 C16 C21 C20 176.5(3)
C17 C16 C21 C20 -0.9(6)
O2 C16 C21 C22 -1.2(6)
C17 C16 C21 C22 -178.6(4)
C20 C21 C22 C27 -57.2(7)
C16 C21 C22 C27 120.5(5)
C20 C21 C22 C23 122.6(5)
C16 C21 C22 C23 -59.8(7)
C27 C22 C23 C24 1.0(7)
C21 C22 C23 C24 -178.7(4)
C22 C23 C24 C25 -0.9(7)
C23 C24 C25 C26 0.1(7)
C24 C25 C26 C27 0.7(7)
C23 C22 C27 C26 -0.2(8)
C21 C22 C27 C26 179.5(5)
C25 C26 C27 C22 -0.6(8)
O3' Fe1 O3 C28 -64.7(13)
O2' Fe1 O3 C28 103.6(7)
O2 Fe1 O3 C28 105.6(3)
O1 Fe1 O3 C28 -75.7(3)
O1' Fe1 O3 C28 -64.9(9)
O4A Fe1 O3 C28 -164.3(4)
O4' Fe1 O3 C28 -168.1(4)
O4B Fe1 O3 C28 -170.8(5)
O4 Fe1 O3 C28 -170.9(4)
N1 Fe1 O3 C28 15.5(3)
Fe1 O3 C28 C33 146.2(3)
Fe1 O3 C28 C29 -31.5(4)
O3 C28 C29 C30 178.3(3)
C33 C28 C29 C30 0.5(5)
O3 C28 C29 C3 -4.5(4)
C33 C28 C29 C3 177.8(3)
N1 C3 C29 C30 -124.8(3)
N1 C3 C29 C28 57.9(4)
C28 C29 C30 C31 -0.6(5)
C3 C29 C30 C31 -177.9(3)
C29 C30 C31 C32 1.6(5)
C30 C31 C32 C33 -2.5(6)
C31 C32 C33 C28 2.3(6)
C31 C32 C33 C34 -179.7(3)
O3 C28 C33 C32 -179.0(3)
C29 C28 C33 C32 -1.3(5)
O3 C28 C33 C34 3.1(5)
C29 C28 C33 C34 -179.2(3)
C32 C33 C34 C35 -134.4(4)
C28 C33 C34 C35 43.5(5)
C32 C33 C34 C39 42.7(5)
C28 C33 C34 C39 -139.4(4)
C39 C34 C35 C36 -1.5(5)
C33 C34 C35 C36 175.6(3)
C34 C35 C36 C37 1.8(6)
C35 C36 C37 C38 -0.9(6)
C36 C37 C38 C39 -0.1(6)
C37 C38 C39 C34 0.3(6)
C35 C34 C39 C38 0.5(5)
C33 C34 C39 C38 -176.7(3)
O3' Fe1 O1' C4' 47.2(19)
O2' Fe1 O1' C4' -120.9(17)
O2 Fe1 O1' C4' -124.8(16)
O1 Fe1 O1' C4' 65.0(16)
O3 Fe1 O1' C4' 47(2)
O4A Fe1 O1' C4' 148.1(16)
O4' Fe1 O1' C4' 146.5(16)
O4B Fe1 O1' C4' 149.2(16)
O4 Fe1 O1' C4' 148.0(15)
N1 Fe1 O1' C4' -34.7(16)
C3' N1 C1' C5' -61.8(15)
C2 N1 C1' C5' 149.5(15)
C1 N1 C1' C5' -43.1(8)
C3 N1 C1' C5' -147.8(7)
C2' N1 C1' C5' -174.1(12)
Fe1 N1 C1' C5' 61.2(10)
C3' N1 C2' C17' -163.5(14)
C2 N1 C2' C17' -38.0(11)
C1 N1 C2' C17' -138.3(11)
C3 N1 C2' C17' 153(2)
C1' N1 C2' C17' -58.7(15)
Fe1 N1 C2' C17' 66.6(15)
C2 N1 C3' C29' -146.7(10)
C1 N1 C3' C29' 153(3)
C3 N1 C3' C29' -38.7(13)
C2' N1 C3' C29' -65(2)
C1' N1 C3' C29' -168.9(13)
Fe1 N1 C3' C29' 65.9(16)
Fe1 O1' C4' C5' 49(3)
Fe1 O1' C4' C9' -139.4(16)
O1' C4' C5' C6' -174(2)
C9' C4' C5' C6' 15(3)
O1' C4' C5' C1' 9(3)
C9' C4' C5' C1' -162.4(19)
N1 C1' C5' C6' 124(2)
N1 C1' C5' C4' -59(2)
C4' C5' C6' C7' -1(4)
C1' C5' C6' C7' 176(2)
C5' C6' C7' C8' -13(4)
C6' C7' C8' C9' 14(5)
C7' C8' C9' C4' 0(4)
C7' C8' C9' C10' 177(2)
O1' C4' C9' C8' 174(2)
C5' C4' C9' C8' -15(3)
O1' C4' C9' C10' -3(3)
C5' C4' C9' C10' 168.3(16)
C8' C9' C10' C11' 97(3)
C4' C9' C10' C11' -86(2)
C8' C9' C10' C15' -106(3)
C4' C9' C10' C15' 71(3)
C15' C10' C11' C12' 14(4)
C9' C10' C11' C12' 172(3)
C10' C11' C12' C13' -9(5)
C11' C12' C13' C14' 6(6)
C12' C13' C14' C15' -9(7)
C13' C14' C15' C10' 15(7)
C11' C10' C15' C14' -17(5)
C9' C10' C15' C14' -175(4)
O3' Fe1 O2' C16' -110(3)
O2 Fe1 O2' C16' 70(3)
O1 Fe1 O2' C16' 65(3)
O3 Fe1 O2' C16' -114(3)
O1' Fe1 O2' C16' 60(3)
O4A Fe1 O2' C16' 150(3)
O4' Fe1 O2' C16' 161(3)
O4B Fe1 O2' C16' 161(3)
O4 Fe1 O2' C16' 164(3)
N1 Fe1 O2' C16' -24(3)
Fe1 O2' C16' C21' -161(3)
Fe1 O2' C16' C17' 26(5)
O2' C16' C17' C18' -159(3)
C21' C16' C17' C18' 27(4)
O2' C16' C17' C2' 25(4)
C21' C16' C17' C2' -148(3)
N1 C2' C17' C16' -68(3)
N1 C2' C17' C18' 117(4)
C16' C17' C18' C19' -36(5)
C2' C17' C18' C19' 138(3)
C17' C18' C19' C20' 0(5)
C18' C19' C20' C21' 43(4)
C19' C20' C21' C16' -52(5)
C19' C20' C21' C22' 139(4)
O2' C16' C21' C20' -159(3)
C17' C16' C21' C20' 15(5)
O2' C16' C21' C22' 10(6)
C17' C16' C21' C22' -176(4)
C20' C21' C22' C23' 133(5)
C16' C21' C22' C23' -35(7)
C20' C21' C22' C27' -36(6)
C16' C21' C22' C27' 156(4)
C27' C22' C23' C24' -13(7)
C21' C22' C23' C24' 179(4)
C22' C23' C24' C25' -4(6)
C23' C24' C25' C26' 16(6)
C24' C25' C26' C27' -11(7)
C25' C26' C27' C22' -6(6)
C23' C22' C27' C26' 18(7)
C21' C22' C27' C26' -173(4)
O2' Fe1 O3' C28' 67(3)
O2 Fe1 O3' C28' 66(3)
O1 Fe1 O3' C28' -110(2)
O3 Fe1 O3' C28' 80(3)
O1' Fe1 O3' C28' -100(3)
O4A Fe1 O3' C28' 163(2)
O4' Fe1 O3' C28' 156(3)
O4B Fe1 O3' C28' 153(3)
O4 Fe1 O3' C28' 152(3)
N1 Fe1 O3' C28' -19(2)
Fe1 O3' C28' C33' -163(2)
Fe1 O3' C28' C29' 37(4)
O3' C28' C29' C30' 178(2)
C33' C28' C29' C30' 18(3)
O3' C28' C29' C3' 3(3)
C33' C28' C29' C3' -157(2)
N1 C3' C29' C30' 133(2)
N1 C3' C29' C28' -53(3)
C28' C29' C30' C31' -24(4)
C3' C29' C30' C31' 151(3)
C29' C30' C31' C32' 9(4)
C30' C31' C32' C33' 11(5)
C31' C32' C33' C28' -17(4)
C31' C32' C33' C34' 178(3)
O3' C28' C33' C32' -158(3)
C29' C28' C33' C32' 2(3)
O3' C28' C33' C34' 6(3)
C29' C28' C33' C34' 166(2)
C32' C33' C34' C35' -147(3)
C28' C33' C34' C35' 50(3)
C32' C33' C34' C39' 31(3)
C28' C33' C34' C39' -132(3)
C39' C34' C35' C36' -4(4)
C33' C34' C35' C36' 174(2)
C34' C35' C36' C37' 4(4)
C35' C36' C37' C38' -3(4)
C36' C37' C38' C39' 1(5)
C37' C38' C39' C34' -1(5)
C35' C34' C39' C38' 2(4)
C33' C34' C39' C38' -176(3)
O3' Fe1 O4 C41 66.2(11)
O2' Fe1 O4 C41 -173.7(11)
O2 Fe1 O4 C41 -150.3(8)
O1 Fe1 O4 C41 -34.0(9)
O3 Fe1 O4 C41 85.2(8)
O1' Fe1 O4 C41 -66.2(10)
O4A Fe1 O4 C41 -66.7(18)
O4' Fe1 O4 C41 -43(7)
O4B Fe1 O4 C41 -92(12)
N1 Fe1 O4 C41 131.4(16)
O3' Fe1 O4 C40 157.4(16)
O2' Fe1 O4 C40 -82.6(16)
O2 Fe1 O4 C40 -59.2(14)
O1 Fe1 O4 C40 57.1(14)
O3 Fe1 O4 C40 176.4(14)
O1' Fe1 O4 C40 24.9(15)
O4A Fe1 O4 C40 24.4(16)
O4' Fe1 O4 C40 48(7)
O4B Fe1 O4 C40 -1(11)
N1 Fe1 O4 C40 -137.4(15)
C41 O4 C40 C42 124.4(10)
Fe1 O4 C40 C42 16.9(17)
Fe1 O4 C40 C41 -107.5(15)
C40 O4 C41 C43 67.6(11)
Fe1 O4 C41 C43 -151.2(10)
Fe1 O4 C41 C40 141.2(10)
C42 C40 C41 O4 -80.1(11)
O4 C40 C41 C43 -129.6(11)
C42 C40 C41 C43 150.4(11)
O3' Fe1 O4A C40A -171.0(16)
O2' Fe1 O4A C40A -50.6(17)
O2 Fe1 O4A C40A -27.4(15)
O1 Fe1 O4A C40A 89.1(15)
O3 Fe1 O4A C40A -151.3(15)
O1' Fe1 O4A C40A 57.2(16)
O4' Fe1 O4A C40A -131(4)
O4B Fe1 O4A C40A -117(4)
O4 Fe1 O4A C40A -123(3)
N1 Fe1 O4A C40A 30(4)
O3' Fe1 O4A C41A 60.2(15)
O2' Fe1 O4A C41A -179.4(14)
O2 Fe1 O4A C41A -156.2(12)
O1 Fe1 O4A C41A -39.7(12)
O3 Fe1 O4A C41A 79.9(12)
O1' Fe1 O4A C41A -71.6(13)
O4' Fe1 O4A C41A 100(3)
O4B Fe1 O4A C41A 114(3)
O4 Fe1 O4A C41A 108(2)
N1 Fe1 O4A C41A -99(3)
C41A O4A C40A C42A 120.7(10)
Fe1 O4A C40A C42A -26.7(19)
Fe1 O4A C40A C41A -147.4(16)
C40A O4A C41A C43A 73.7(11)
Fe1 O4A C41A C43A -136.9(12)
Fe1 O4A C41A C40A 149.4(14)
C42A C40A C41A O4A -83.2(11)
O4A C40A C41A C43A -125.1(11)
C42A C40A C41A C43A 151.7(12)
O3' Fe1 O4B C40B 62.7(18)
O2' Fe1 O4B C40B -177.5(18)
O2 Fe1 O4B C40B -154.0(16)
O1 Fe1 O4B C40B -37.9(17)
O3 Fe1 O4B C40B 81.7(16)
O1' Fe1 O4B C40B -70.1(17)
O4A Fe1 O4B C40B -64(3)
O4' Fe1 O4B C40B 3(8)
O4 Fe1 O4B C40B 84(12)
N1 Fe1 O4B C40B 143.4(19)
O3' Fe1 O4B C41B 161.4(12)
O2' Fe1 O4B C41B -78.7(12)
O2 Fe1 O4B C41B -55.2(9)
O1 Fe1 O4B C41B 60.9(9)
O3 Fe1 O4B C41B -179.6(9)
O1' Fe1 O4B C41B 28.7(11)
O4A Fe1 O4B C41B 34(2)
O4' Fe1 O4B C41B 102(10)
O4 Fe1 O4B C41B -177(13)
N1 Fe1 O4B C41B -118(2)
C41B O4B C40B C42B -127.4(10)
Fe1 O4B C40B C42B -14(2)
Fe1 O4B C40B C41B 113.1(18)
C40B O4B C41B C43B -66.0(10)
Fe1 O4B C41B C43B 146.3(11)
Fe1 O4B C41B C40B -147.7(12)
C42B C40B C41B C43B -132.2(12)
O4B C40B C41B C43B 132.2(10)
C42B C40B C41B O4B 95.5(11)
O3' Fe1 O4' C40' 43.5(9)
O2' Fe1 O4' C40' 163.4(9)
O2 Fe1 O4' C40' -173.1(5)
O1 Fe1 O4' C40' -56.8(5)
O3 Fe1 O4' C40' 62.8(5)
O1' Fe1 O4' C40' -88.7(8)
O4A Fe1 O4' C40' -97(2)
O4B Fe1 O4' C40' 164(9)
O4 Fe1 O4' C40' 114(8)
N1 Fe1 O4' C40' 105(3)
O3' Fe1 O4' C41' 147.8(9)
O2' Fe1 O4' C41' -92.3(9)
O2 Fe1 O4' C41' -68.8(5)
O1 Fe1 O4' C41' 47.4(5)
O3 Fe1 O4' C41' 167.0(5)
O1' Fe1 O4' C41' 15.6(7)
O4A Fe1 O4' C41' 7(2)
O4B Fe1 O4' C41' -92(9)
O4 Fe1 O4' C41' -142(8)
N1 Fe1 O4' C41' -151(3)
C41' O4' C40' C42' -119.1
Fe1 O4' C40' C42' 8.5(6)
Fe1 O4' C40' C41' 127.6(6)
C40' O4' C41' C43' -56.4(10)
Fe1 O4' C41' C43' 167.2(11)
Fe1 O4' C41' C40' -136.4(4)
C42' C40' C41' C43' -114.5(9)
O4' C40' C41' C43' 141.4(9)
C42' C40' C41' O4' 104.2
